data_4321512
loop_
_publ_author_name
'Peter M. Graham'
'Robert D. Pike'
'Michal Sabat'
'Rosa D. Bailey'
'William T. Pennington'

_publ_section_title
;
 Coordination Polymers of Copper(I) Halides
;
_journal_name_full 'Inorganic Chemistry'
_journal_page_first 5121
_journal_page_last 5132
_journal_paper_doi 10.1021/ic0005341
_journal_volume 39
_journal_year 2000
_chemical_formula_moiety 'C40 H34 Br2 Cu2 N2 O6 P2 '
_chemical_formula_sum 'C40 H34 Br2 Cu2 N2 O6 P2'
_chemical_formula_weight 987.57
_space_group_IT_number 2
_symmetry_cell_setting triclinic
_symmetry_Int_Tables_number 2
_symmetry_space_group_name_Hall '-P 1'
_symmetry_space_group_name_H-M 'P -1'
_atom_sites_solution_hydrogens geom
_atom_sites_solution_primary direct
_atom_sites_solution_secondary difmap
_cell_angle_alpha 74.083(3)
_cell_angle_beta 77.501(2)
_cell_angle_gamma 62.8164(8)
_cell_formula_units_Z 1
_cell_length_a 8.4327(5)
_cell_length_b 10.4990(9)
_cell_length_c 13.907(1)
_cell_measurement_reflns_used 6763
_cell_measurement_temperature 293.2
_cell_measurement_theta_max 26.43
_cell_measurement_theta_min 3.1
_cell_volume 1047.27(13)
_computing_cell_refinement 'CrystalClear (Rigaku Corporation, 1999)'
_computing_data_collection 'CrystalClear (Rigaku Corporation, 1999)'
_computing_data_reduction 'CrystalClear (Rigaku Corporation, 1999)'
_computing_publication_material 'SHELXS-97 (Sheldrick, 1990)'
_computing_structure_refinement 'SHELXS-97 (Sheldrick, 1990)'
_computing_structure_solution 'SHELXS-97 (Sheldrick, 1990)'
_diffrn_ambient_temperature 293.2
_diffrn_measured_fraction_theta_full 0.960
_diffrn_measured_fraction_theta_max 0.960
_diffrn_measurement_device 'Mercury AFC8S'
_diffrn_measurement_method \w
_diffrn_radiation_detector CCD
_diffrn_radiation_monochromator graphite
_diffrn_radiation_source 'Fine-focus sealed tube'
_diffrn_radiation_type 'Mo K\a'
_diffrn_radiation_wavelength 0.7107
_diffrn_reflns_av_R_equivalents 0.0209
_diffrn_reflns_av_sigmaI/netI 0.0251
_diffrn_reflns_limit_h_max 9
_diffrn_reflns_limit_h_min -10
_diffrn_reflns_limit_k_max 13
_diffrn_reflns_limit_k_min -13
_diffrn_reflns_limit_l_max 17
_diffrn_reflns_limit_l_min -17
_diffrn_reflns_number 10004
_diffrn_reflns_theta_full 26.43
_diffrn_reflns_theta_max 26.43
_diffrn_reflns_theta_min 3.06
_diffrn_standards_decay_% 0.00
_diffrn_standards_interval_count 0
_diffrn_standards_number 0
_exptl_absorpt_coefficient_mu 3.046
_exptl_absorpt_correction_T_max 1.00
_exptl_absorpt_correction_T_min 0.60
_exptl_absorpt_correction_type empirical
_exptl_absorpt_process_details
;
REQABA empirical Absorption Correction, Version 1.1-03101998, Robert A. 
Jacobson, Molecular Structure Corp. 1996-1998'
;
_exptl_crystal_colour Yellow
_exptl_crystal_density_diffrn 1.566
_exptl_crystal_density_meas ?
_exptl_crystal_description Parallelpiped
_exptl_crystal_F_000 494.00
_exptl_crystal_size_max 0.216
_exptl_crystal_size_mid 0.240
_exptl_crystal_size_min 0.840
_refine_diff_density_max 0.534
_refine_diff_density_min -0.400
_refine_ls_extinction_coef 0.014(4)
_refine_ls_extinction_expression Fc^*^=kFc[1+0.001xFc^2^\l^3^/sin(2\q)]^-1/4^
_refine_ls_extinction_method SHELXL
_refine_ls_goodness_of_fit_all 1.186
_refine_ls_goodness_of_fit_ref 1.186
_refine_ls_hydrogen_treatment mixed
_refine_ls_matrix_type full
_refine_ls_number_constraints 0
_refine_ls_number_parameters 245
_refine_ls_number_reflns 4152
_refine_ls_number_restraints 0
_refine_ls_R_factor_all 0.0465
_refine_ls_R_factor_gt 0.0420
_refine_ls_shift/su_max 0.001
_refine_ls_shift/su_mean 0.000
_refine_ls_structure_factor_coef Fsqd
_refine_ls_weighting_details 'calc w=1/[\s^2^(Fo^2^)+(0.0287P)^2^+0.8243P] where P=(Fo^2^+2Fc^2^)/3'
_refine_ls_weighting_scheme calc
_refine_ls_wR_factor_all 0.0848
_refine_ls_wR_factor_ref 0.0868
_reflns_number_gt 3924
_reflns_number_total 4152
_reflns_threshold_expression I>2sigma(I)
_cod_data_source_file ic0005341_2.cif
_cod_data_source_block '_Template_texray.inf'
_cod_depositor_comments
;
The following automatic conversions were performed:

'_exptl_crystal_density_meas' value 'not measured' was changed to '?'
- the value is perceived as not measured.

Automatic conversion script
Id: cif_fix_values 3008 2015-01-20 13:52:24Z robertas 
;
_cod_original_cell_volume 1047.25(13)
_cod_original_formula_sum 'C40 H34 Br2 Cu2 N2 O6 P2 '
_cod_database_code 4321512

loop_
_symmetry_equiv_pos_as_xyz
'   +x,   +y,   +z'
'   -x,   -y,   -z'

loop_
_atom_site_label
_atom_site_type_symbol
_atom_site_fract_x
_atom_site_fract_y
_atom_site_fract_z
_atom_site_U_iso_or_equiv
_atom_site_adp_type
_atom_site_occupancy
_atom_site_symmetry_multiplicity
_atom_site_calc_flag
_atom_site_refinement_flags
_atom_site_calc_attached_atom
Br1 Br 0.36822(4) 0.70875(3) 0.51430(2) 0.05134(14) Uani 1 1 d . 0
Cu1 Cu 0.37748(5) 0.46117(4) 0.58453(3) 0.04285(14) Uani 1 1 d . 0
P1 P 0.38775(10) 0.37714(9) 0.74441(5) 0.04320(19) Uani 1 1 d . 0
O1 O 0.5830(3) 0.2991(3) 0.78019(15) 0.0528(5) Uani 1 1 d . 0
O2 O 0.2901(3) 0.4849(3) 0.82422(17) 0.0600(6) Uani 1 1 d . 0
O3 O 0.3007(4) 0.2631(3) 0.79439(17) 0.0645(6) Uani 1 1 d . 0
N1 N 0.1544(3) 0.4866(3) 0.52984(18) 0.0440(5) Uani 1 1 d . 0
C1 C 0.1607(4) 0.4044(3) 0.4706(2) 0.0511(7) Uani 1 1 d . 1
C2 C -0.0077(4) 0.5821(4) 0.5589(3) 0.0557(8) Uani 1 1 d . 1
C3 C 0.6277(4) 0.2464(3) 0.8798(2) 0.0448(6) Uani 1 1 d . 0
C4 C 0.6507(5) 0.3343(4) 0.9258(3) 0.0641(9) Uani 1 1 d . 1
C5 C 0.7089(6) 0.2779(5) 1.0211(3) 0.0806(12) Uani 1 1 d . 1
C6 C 0.7440(6) 0.1376(6) 1.0668(3) 0.0808(12) Uani 1 1 d . 1
C7 C 0.7191(7) 0.0516(5) 1.0196(3) 0.0902(14) Uani 1 1 d . 1
C8 C 0.6600(6) 0.1058(4) 0.9252(3) 0.0710(10) Uani 1 1 d . 1
C9 C 0.1102(4) 0.5832(4) 0.8188(2) 0.0507(7) Uani 1 1 d . 0
C10 C -0.0221(5) 0.5429(4) 0.8740(3) 0.0655(9) Uani 1 1 d . 1
C11 C -0.1989(5) 0.6461(5) 0.8714(4) 0.0784(12) Uani 1 1 d . 1
C12 C -0.2402(5) 0.7814(5) 0.8131(4) 0.0791(12) Uani 1 1 d . 1
C13 C -0.1078(6) 0.8199(4) 0.7572(3) 0.0760(11) Uani 1 1 d . 1
C14 C 0.0694(5) 0.7207(4) 0.7602(3) 0.0627(9) Uani 1 1 d . 1
C15 C 0.2564(4) 0.1979(3) 0.7342(2) 0.0501(7) Uani 1 1 d . 0
C16 C 0.3845(5) 0.1003(4) 0.6800(3) 0.0635(9) Uani 1 1 d . 1
C17 C 0.3332(6) 0.0345(4) 0.6263(3) 0.0783(12) Uani 1 1 d . 1
C18 C 0.1551(7) 0.0687(5) 0.6265(3) 0.0773(12) Uani 1 1 d . 1
C19 C 0.0287(6) 0.1683(5) 0.6806(3) 0.0720(10) Uani 1 1 d . 1
C20 C 0.0785(5) 0.2321(4) 0.7356(3) 0.0607(8) Uani 1 1 d . 1
H1A H 0.2713 0.3361 0.4485 0.061 Uiso 1 1 calc R 0
H2A H -0.0177 0.6418 0.6005 0.067 Uiso 1 1 calc R 0
H4A H 0.6280 0.4304 0.8942 0.077 Uiso 1 1 calc R 0
H5A H 0.7238 0.3374 1.0538 0.097 Uiso 1 1 calc R 0
H6A H 0.7849 0.1003 1.1301 0.097 Uiso 1 1 calc R 0
H7A H 0.7420 -0.0445 1.0512 0.108 Uiso 1 1 calc R 0
H8A H 0.6426 0.0469 0.8932 0.085 Uiso 1 1 calc R 0
H10A H 0.0063 0.4489 0.9120 0.079 Uiso 1 1 calc R 0
H11A H -0.2899 0.6222 0.9100 0.094 Uiso 1 1 calc R 0
H12A H -0.3595 0.8488 0.8110 0.095 Uiso 1 1 calc R 0
H13A H -0.1376 0.9130 0.7173 0.091 Uiso 1 1 calc R 0
H14A H 0.1601 0.7464 0.7230 0.075 Uiso 1 1 calc R 0
H16A H 0.5050 0.0780 0.6790 0.076 Uiso 1 1 calc R 0
H17A H 0.4201 -0.0334 0.5898 0.094 Uiso 1 1 calc R 0
H18A H 0.1213 0.0245 0.5902 0.093 Uiso 1 1 calc R 0
H19A H -0.0921 0.1932 0.6803 0.086 Uiso 1 1 calc R 0
H20A H -0.0081 0.2982 0.7736 0.073 Uiso 1 1 calc R 0

loop_
_atom_site_aniso_label
_atom_site_aniso_U_11
_atom_site_aniso_U_22
_atom_site_aniso_U_33
_atom_site_aniso_U_12
_atom_site_aniso_U_13
_atom_site_aniso_U_23
Br1 0.0513(2) 0.04591(19) 0.0587(2) -0.01639(14) 0.00505(13) -0.02371(14)
Cu1 0.0433(2) 0.0521(2) 0.0389(2) -0.00695(15) -0.00981(14) -0.02395(16)
P1 0.0406(4) 0.0553(4) 0.0356(4) -0.0091(3) -0.0079(3) -0.0202(3)
O1 0.0425(11) 0.0704(14) 0.0380(10) -0.0100(10) -0.0079(8) -0.0166(10)
O2 0.0476(12) 0.0779(16) 0.0522(13) -0.0274(11) -0.0119(10) -0.0139(11)
O3 0.0849(17) 0.0805(17) 0.0443(12) -0.0030(11) -0.0111(11) -0.0521(14)
N1 0.0451(13) 0.0481(13) 0.0455(13) -0.0072(10) -0.0145(10) -0.0224(11)
C1 0.0439(15) 0.0551(17) 0.0594(18) -0.0195(14) -0.0143(13) -0.0171(13)
C2 0.0522(17) 0.0601(19) 0.065(2) -0.0260(16) -0.0173(15) -0.0198(15)
C3 0.0385(14) 0.0547(17) 0.0375(14) -0.0101(12) -0.0083(11) -0.0144(12)
C4 0.074(2) 0.065(2) 0.065(2) -0.0082(17) -0.0249(18) -0.0352(19)
C5 0.092(3) 0.105(3) 0.067(2) -0.024(2) -0.029(2) -0.047(3)
C6 0.079(3) 0.105(3) 0.051(2) 0.001(2) -0.0265(19) -0.033(2)
C7 0.119(4) 0.070(3) 0.072(3) 0.013(2) -0.037(3) -0.035(3)
C8 0.094(3) 0.054(2) 0.067(2) -0.0071(17) -0.029(2) -0.027(2)
C9 0.0406(15) 0.069(2) 0.0469(16) -0.0318(15) -0.0017(12) -0.0175(14)
C10 0.060(2) 0.063(2) 0.067(2) -0.0199(17) 0.0076(17) -0.0238(17)
C11 0.055(2) 0.076(3) 0.109(3) -0.038(2) 0.017(2) -0.0313(19)
C12 0.053(2) 0.064(2) 0.114(4) -0.037(2) -0.004(2) -0.0115(18)
C13 0.073(3) 0.059(2) 0.084(3) -0.015(2) 0.000(2) -0.0207(19)
C14 0.063(2) 0.069(2) 0.063(2) -0.0227(18) 0.0030(16) -0.0329(18)
C15 0.0592(18) 0.0479(16) 0.0459(16) -0.0011(13) -0.0079(14) -0.0284(15)
C16 0.0534(19) 0.0553(19) 0.070(2) -0.0002(17) -0.0041(16) -0.0214(16)
C17 0.092(3) 0.051(2) 0.077(3) -0.0193(19) 0.020(2) -0.027(2)
C18 0.107(3) 0.080(3) 0.071(2) -0.025(2) 0.005(2) -0.063(3)
C19 0.065(2) 0.091(3) 0.078(3) -0.017(2) -0.0028(19) -0.050(2)
C20 0.0588(19) 0.064(2) 0.060(2) -0.0162(16) 0.0044(16) -0.0294(17)

loop_
_atom_type_symbol
_atom_type_description
_atom_type_scat_dispersion_real
_atom_type_scat_dispersion_imag
_atom_type_scat_source
C C 0.0033 0.0016 'International Tables Vol C Tables 4.2.6.8 and 6.1.1.4'
H H 0.0000 0.0000 'International Tables Vol C Tables 4.2.6.8 and 6.1.1.4'
N N 0.0061 0.0033 'International Tables Vol C Tables 4.2.6.8 and 6.1.1.4'
O O 0.0106 0.0060 'International Tables Vol C Tables 4.2.6.8 and 6.1.1.4'
P P 0.1023 0.0942 'International Tables Vol C Tables 4.2.6.8 and 6.1.1.4'
Cu Cu 0.3201 1.2651 'International Tables Vol C Tables 4.2.6.8 and 6.1.1.4'
Br Br -0.2901 2.4595 'International Tables Vol C Tables 4.2.6.8 and 6.1.1.4'

loop_
_geom_angle_atom_site_label_1
_geom_angle_atom_site_label_2
_geom_angle_atom_site_label_3
_geom_angle
_geom_angle_site_symmetry_1
_geom_angle_site_symmetry_3
_geom_angle_publ_flag
Cu1 Br1 Cu1 73.294(16) . 2_666 yes
N1 Cu1 P1 115.20(7) . . yes
N1 Cu1 Br1 99.70(7) . . yes
P1 Cu1 Br1 118.63(3) . . yes
N1 Cu1 Br1 103.41(7) . 2_666 yes
P1 Cu1 Br1 111.52(3) . 2_666 yes
Br1 Cu1 Br1 106.706(16) . 2_666 yes
N1 Cu1 Cu1 109.61(7) . 2_666 yes
P1 Cu1 Cu1 135.11(3) . 2_666 yes
Br1 Cu1 Cu1 53.576(13) . 2_666 yes
Br1 Cu1 Cu1 53.129(14) 2_666 2_666 yes
O1 P1 O3 104.96(13) . . yes
O1 P1 O2 98.00(11) . . yes
O3 P1 O2 97.87(14) . . yes
O1 P1 Cu1 115.10(8) . . yes
O3 P1 Cu1 116.49(9) . . yes
O2 P1 Cu1 121.30(10) . . yes
C3 O1 P1 127.18(19) . . yes
C9 O2 P1 119.05(18) . . yes
C15 O3 P1 121.0(2) . . yes
C1 N1 C2 116.3(2) . . yes
C1 N1 Cu1 123.1(2) . . yes
C2 N1 Cu1 120.40(19) . . yes
N1 C1 C2 121.5(3) . 2_566 yes
N1 C2 C1 122.2(3) . 2_566 yes
C4 C3 C8 121.2(3) . . yes
C4 C3 O1 118.8(3) . . yes
C8 C3 O1 119.7(3) . . yes
C3 C4 C5 118.7(4) . . yes
C6 C5 C4 120.8(4) . . yes
C5 C6 C7 119.5(4) . . yes
C6 C7 C8 120.6(4) . . yes
C3 C8 C7 119.1(4) . . yes
C14 C9 C10 121.3(3) . . yes
C14 C9 O2 118.7(3) . . yes
C10 C9 O2 119.9(3) . . yes
C9 C10 C11 118.4(4) . . yes
C12 C11 C10 120.6(4) . . yes
C11 C12 C13 120.6(4) . . yes
C12 C13 C14 120.0(4) . . yes
C9 C14 C13 119.0(4) . . yes
C16 C15 C20 120.8(3) . . yes
C16 C15 O3 121.7(3) . . yes
C20 C15 O3 117.4(3) . . yes
C15 C16 C17 119.0(4) . . yes
C18 C17 C16 120.7(4) . . yes
C19 C18 C17 119.2(4) . . yes
C18 C19 C20 120.5(4) . . yes
C15 C20 C19 119.7(3) . . yes

loop_
_geom_bond_atom_site_label_1
_geom_bond_atom_site_label_2
_geom_bond_distance
_geom_bond_site_symmetry_2
_geom_bond_publ_flag
Br1 Cu1 2.4843(5) . yes
Br1 Cu1 2.4988(5) 2_666 yes
Cu1 N1 2.058(2) . yes
Cu1 P1 2.1604(8) . yes
Cu1 Br1 2.4988(5) 2_666 yes
Cu1 Cu1 2.9743(7) 2_666 yes
P1 O1 1.590(2) . yes
P1 O3 1.607(3) . yes
P1 O2 1.623(2) . yes
O1 C3 1.408(3) . yes
O2 C9 1.396(4) . yes
O3 C15 1.411(4) . yes
N1 C1 1.325(4) . yes
N1 C2 1.329(4) . yes
C1 C2 1.373(4) 2_566 yes
C2 C1 1.373(4) 2_566 yes
C3 C4 1.356(5) . yes
C3 C8 1.359(5) . yes
C4 C5 1.390(5) . yes
C5 C6 1.353(7) . yes
C6 C7 1.360(7) . yes
C7 C8 1.383(6) . yes
C9 C14 1.375(5) . yes
C9 C10 1.376(5) . yes
C10 C11 1.387(5) . yes
C11 C12 1.354(6) . yes
C12 C13 1.370(6) . yes
C13 C14 1.379(6) . yes
C15 C16 1.358(5) . yes
C15 C20 1.371(5) . yes
C16 C17 1.385(6) . yes
C17 C18 1.375(6) . yes
C18 C19 1.365(6) . yes
C19 C20 1.373(5) . yes
